data_2002897
loop_
_publ_author_name
'Withers, Ray L.'
'Thompson, John G.'
'Melnitchenko, Alexandra'
'Palethorpe, Stephen R.'

_publ_section_title
; Cristobalite-related phases in the NaAlO2-NaAlSiO4 system  II.
A commensurately modulated cubic structure
;
_journal_name_full 'Acta Crystallographica, Section B'
_journal_page_first 547
_journal_page_last 557
_journal_volume 54
_journal_year 1998
_chemical_formula_sum 'Al1.45 Na1.45 O4 Si0.55'
_chemical_formula_weight 151.90
_space_group_IT_number 198
_symmetry_space_group_name_Hall 'P 2ac 2ab 3'
_symmetry_space_group_name_H-M 'P 21 3'
_cell_angle_alpha 90.0
_cell_angle_beta 90.0
_cell_angle_gamma 90.0
_cell_formula_units_Z 32
_cell_length_a 14.5530(10)
_cell_length_b 14.5530(10)
_cell_length_c 14.5530(10)
_cell_measurement_temperature 293
_cell_volume 3082.0(6)
_diffrn_ambient_temperature 293
_diffrn_measurement_device 'Siemens D-5000'
_diffrn_measurement_method 'profile data from theta/2theta scan'
_diffrn_radiation_monochromator graphite
_diffrn_radiation_source 'sealed tube'
_diffrn_radiation_type 'Cu K\a'
_diffrn_radiation_wavelength 1.5418
_exptl_crystal_density_diffrn 2.619
_cod_original_formula_sum 'Na1.45 Al1.45 Si0.55 O4'
_cod_database_code 2002897

loop_
_symmetry_equiv_pos_as_xyz
x,y,z
1/2-x,-y,1/2+z
-x,1/2+y,1/2-z
1/2+x,1/2-y,-z
z,x,y
1/2+z,1/2-x,-y
1/2-z,-x,1/2+y
-z,1/2+x,1/2-y
y,z,x
-y,1/2+z,1/2-x
1/2+y,1/2-z,-x
1/2-y,-z,1/2+x

loop_
_atom_site_label
_atom_site_fract_x
_atom_site_fract_y
_atom_site_fract_z
_atom_site_U_iso_or_equiv
_atom_site_occupancy
_atom_site_type_symbol
M1 0.0132 0.0132 0.0132 0.000(4) 0.725 Al
M1 0.0132 0.0132 0.0132 0.000(4) 0.275 Si
M2 0.1498 0.1498 0.1498 0.000(4) 0.725 Al
M2 0.1498 0.1498 0.1498 0.000(4) 0.275 Si
M3 0.4572 0.4572 0.4572 0.000(4) 0.725 Al
M3 0.4572 0.4572 0.4572 0.000(4) 0.275 Si
M4 0.6118 0.6118 0.6118 0.000(4) 0.725 Al
M4 0.6118 0.6118 0.6118 0.000(4) 0.275 Si
M5 -0.0143 0.2476 0.2422 0.000(4) 0.725 Al
M5 -0.0143 0.2476 0.2422 0.000(4) 0.275 Si
M6 0.0190 0.7880 0.7500 0.000(4) 0.725 Al
M6 0.0190 0.7880 0.7500 0.000(4) 0.275 Si
M7 0.3618 0.6118 0.3618 0.000(4) 0.725 Al
M7 0.3618 0.6118 0.3618 0.000(4) 0.275 Si
M8 0.8998 0.1498 0.8998 0.000(4) 0.725 Al
M8 0.8998 0.1498 0.8998 0.000(4) 0.275 Si
Na1 0.2640(10) 0.2640(10) 0.2640(10) 0.053(9) 0.725 Na
Na2 0.375 0.375 0.375 - 0.0 Na
Na3 0.7360(10) 0.7360(10) 0.7360(10) 0.053(9) 0.725 Na
Na4 0.875 0.875 0.875 - 0.0 Na
Na5 0.231(3) 0.488(3) 0.484(3) 0.053(9) 1.21 Na
Na6 0.250 0.000 0.000 0.053(9) 0.24 Na
Na7 0.121(4) 0.371(5) 0.097(2) 0.053(9) 0.967 Na
Na8 0.644(3) 0.867(4) 0.639(4) 0.053(9) 0.967 Na
O1 0.0815 0.0815 0.0815 0.038(8) 1.0 O
O2 0.0815 -0.0815 -0.0055 0.038(8) 1.0 O
O3 0.5435 0.5435 0.5435 0.038(8) 1.0 O
O4 0.5435 0.4565 0.3805 0.038(8) 1.0 O
O5 0.4185 0.1685 0.3315 0.038(8) 1.0 O
O6 -0.0435 0.7065 0.7935 0.038(8) 1.0 O
O7 0.2445 0.0815 0.1685 0.038(8) 1.0 O
O8 0.6305 0.5435 0.7065 0.038(8) 1.0 O
O9 0.0055 0.3315 0.3315 0.038(8) 1.0 O
O10 0.0815 0.7445 0.6685 0.038(8) 1.0 O
O11 -0.1195 0.2065 0.2935 0.038(8) 1.0 O
O12 -0.0435 0.8695 0.7065 0.038(8) 1.0 O
